data_7057322
loop_
_publ_author_name
'Yan, Yang-Tian'
'Cao, Feng'
'Zhang, Wen-Yan'
'Zhang, Si-Si'
'Zhang, Fang'
'Wang, Yao-Yu'

_publ_section_title
;
 Seven luminescent metal--organic frameworks constructed from
 5-(triazol-1-yl)nicotinic acid: luminescent sensors for CrVI and
 MnO4&#x2212; ions in an aqueous medium
;
_journal_issue 12
_journal_name_full 'New Journal of Chemistry'
_journal_page_first 9865
_journal_paper_doi 10.1039/C8NJ01144C
_journal_volume 42
_journal_year 2018
_chemical_formula_moiety 'C8 H7 N5 O6 Pb, H2 O'
_chemical_formula_sum 'C8 H9 N5 O7 Pb'
_chemical_formula_weight 494.39
_space_group_crystal_system triclinic
_space_group_IT_number 2
_space_group_name_Hall '-P 1'
_space_group_name_H-M_alt 'P -1'
_symmetry_space_group_name_Hall '-P 1'
_symmetry_space_group_name_H-M 'P -1'
_atom_sites_solution_hydrogens mixed
_audit_creation_date 2018-04-18
_audit_creation_method
;
Olex2 1.2-alpha
(compiled 2018.04.03 svn.r3497 for OlexSys, GUI svn.r5486)
;
_audit_update_record
;
2018-04-18 deposited with the CCDC.
2018-04-23 downloaded from the CCDC.
;
_cell_angle_alpha 113.286(6)
_cell_angle_beta 106.951(6)
_cell_angle_gamma 97.512(5)
_cell_formula_units_Z 2
_cell_length_a 7.127(3)
_cell_length_b 9.930(4)
_cell_length_c 10.576(4)
_cell_measurement_reflns_used 1898
_cell_measurement_temperature 296(2)
_cell_measurement_theta_max 26.909
_cell_measurement_theta_min 2.326
_cell_volume 631.3(4)
_computing_cell_refinement 'SAINT V8.18C (?, 2016)'
_computing_data_collection 'SAINT V8.18C (?, 2016)'
_computing_data_reduction 'SAINT V8.18C (?, 2016)'
_computing_molecular_graphics 'Olex2 (Dolomanov et al., 2009)'
_computing_publication_material 'Olex2 (Dolomanov et al., 2009)'
_computing_structure_refinement 'ShelXL (Sheldrick, 2015)'
_computing_structure_solution 'ShelXT (Sheldrick, 2015)'
_diffrn_ambient_temperature 296.15
_diffrn_measured_fraction_theta_full 0.963
_diffrn_measured_fraction_theta_max 0.963
_diffrn_measurement_device_type 'Bruker APEX-II CCD'
_diffrn_measurement_method '\f and \w scans'
_diffrn_radiation_type MoK\a
_diffrn_radiation_wavelength 0.71073
_diffrn_reflns_av_R_equivalents 0.1311
_diffrn_reflns_av_unetI/netI 0.0998
_diffrn_reflns_Laue_measured_fraction_full 0.963
_diffrn_reflns_Laue_measured_fraction_max 0.963
_diffrn_reflns_limit_h_max 8
_diffrn_reflns_limit_h_min -8
_diffrn_reflns_limit_k_max 10
_diffrn_reflns_limit_k_min -11
_diffrn_reflns_limit_l_max 12
_diffrn_reflns_limit_l_min -9
_diffrn_reflns_number 3172
_diffrn_reflns_point_group_measured_fraction_full 0.963
_diffrn_reflns_point_group_measured_fraction_max 0.963
_diffrn_reflns_theta_full 25.022
_diffrn_reflns_theta_max 25.022
_diffrn_reflns_theta_min 2.263
_exptl_absorpt_coefficient_mu 13.407
_exptl_absorpt_correction_T_max 0.7457
_exptl_absorpt_correction_T_min 0.5443
_exptl_absorpt_correction_type multi-scan
_exptl_absorpt_process_details
'SADABS-2008/1 (Bruker,2008) was used for absorption correction. wR2(int) was 0.0998 before and 0.0317 after correction. The Ratio of minimum to maximum transmission is 0.7299. The \l/2 correction factor is 0.0015.'
_exptl_crystal_colour colourless
_exptl_crystal_colour_primary colourless
_exptl_crystal_density_diffrn 2.601
_exptl_crystal_density_method 'not measured'
_exptl_crystal_description block
_exptl_crystal_F_000 460
_exptl_crystal_size_max 0.27
_exptl_crystal_size_mid 0.23
_exptl_crystal_size_min 0.21
_refine_diff_density_max 3.195
_refine_diff_density_min -2.149
_refine_diff_density_rms 0.358
_refine_ls_extinction_method none
_refine_ls_goodness_of_fit_ref 0.996
_refine_ls_hydrogen_treatment constr
_refine_ls_matrix_type full
_refine_ls_number_parameters 190
_refine_ls_number_reflns 2146
_refine_ls_number_restraints 175
_refine_ls_restrained_S_all 0.971
_refine_ls_R_factor_all 0.0631
_refine_ls_R_factor_gt 0.0479
_refine_ls_shift/su_max 0.001
_refine_ls_shift/su_mean 0.000
_refine_ls_structure_factor_coef Fsqd
_refine_ls_weighting_details 'w=1/[\s^2^(Fo^2^)+(0.0829P)^2^] where P=(Fo^2^+2Fc^2^)/3'
_refine_ls_weighting_scheme calc
_refine_ls_wR_factor_gt 0.1190
_refine_ls_wR_factor_ref 0.1249
_reflns_Friedel_coverage 0.000
_reflns_number_gt 1842
_reflns_number_total 2146
_reflns_threshold_expression 'I > 2\s(I)'
_cod_data_source_file c8nj01144c2.cif
_cod_data_source_block 3
_cod_depositor_comments 'Adding full bibliography for 7057317--7057323.cif.'
_cod_original_cell_volume 631.4(4)
_cod_database_code 7057322
_shelx_shelxl_version_number 2014/7
_shelx_space_group_comment
;
The symmetry employed for this shelxl refinement is uniquely defined
by the following loop, which should always be used as a source of
symmetry information in preference to the above space-group names.
They are only intended as comments.
;
_olex2_refinement_description
;
1. Fixed Uiso
 At 1.2 times of:
  All C(H) groups
 At 1.5 times of:
  All O(H,H) groups
2. Rigid bond restraints
 All non-hydrogen atoms
 with sigma for 1-2 distances of 0.001 and sigma for 1-3 distances of 0.001
3. Uiso/Uaniso restraints and constraints
All non-hydrogen atoms restrained to be isotropic: with sigma of 0.01 and sigma
for terminal atoms of 0.01
4.a Riding coordinates:
 O6(H6A,H6B), O7(H7A,H7B)
4.b Aromatic/amide H refined with riding coordinates:
 C7(H7), C8(H8), C4(H4), C3(H3), C5(H5)
;
_olex2_submission_special_instructions 'No special instructions were received'

loop_
_space_group_symop_operation_xyz
'x, y, z'
'-x, -y, -z'

loop_
_atom_site_label
_atom_site_type_symbol
_atom_site_fract_x
_atom_site_fract_y
_atom_site_fract_z
_atom_site_U_iso_or_equiv
_atom_site_adp_type
_atom_site_occupancy
_atom_site_site_symmetry_order
_atom_site_calc_flag
_atom_site_refinement_flags_posn
_atom_site_refinement_flags_adp
N4 N 2.1285(16) 0.7934(11) 1.3299(11) 0.0313(18) Uani 1 1 d . U
C7 C 2.0044(19) 0.7760(13) 1.2024(13) 0.031(2) Uani 1 1 d . U
H7 H 1.9430 0.6829 1.1170 0.038 Uiso 1 1 calc R .
C8 C 2.184(2) 0.9485(13) 1.4209(14) 0.036(2) Uani 1 1 d . U
H8 H 2.2739 0.9955 1.5195 0.044 Uiso 1 1 calc R .
N3 N 2.0943(17) 1.0236(11) 1.3531(11) 0.0343(19) Uani 1 1 d . U
N2 N 1.9775(15) 0.9108(10) 1.2113(10) 0.0262(15) Uani 1 1 d . U
C2 C 1.6400(16) 0.8807(12) 0.8586(12) 0.0234(15) Uani 1 1 d . U
C1 C 1.5126(18) 0.7671(13) 0.6992(12) 0.0284(18) Uani 1 1 d . U
O2 O 1.5382(17) 0.6353(11) 0.6503(10) 0.050(2) Uani 1 1 d . U
O1 O 1.3853(15) 0.8066(10) 0.6225(9) 0.0383(15) Uani 1 1 d . U
Pb1 Pb 1.22522(6) 0.57821(4) 0.39265(4) 0.0281(2) Uani 1 1 d . U
N1 N 1.7581(16) 1.1397(11) 1.0402(11) 0.0339(18) Uani 1 1 d . U
C4 C 1.7444(16) 0.8349(12) 0.9582(12) 0.0238(17) Uani 1 1 d . U
H4 H 1.7386 0.7326 0.9302 0.029 Uiso 1 1 calc R .
C3 C 1.6498(17) 1.0332(13) 0.9054(12) 0.0269(18) Uani 1 1 d . U
H3 H 1.5749 1.0617 0.8369 0.032 Uiso 1 1 calc R .
C6 C 1.8595(16) 0.9477(12) 1.1030(11) 0.0222(15) Uani 1 1 d . U
C5 C 1.8657(18) 1.0985(13) 1.1415(13) 0.0296(19) Uani 1 1 d . U
H5 H 1.9445 1.1732 1.2380 0.036 Uiso 1 1 calc R .
O3 O 1.5186(15) 0.6945(11) 0.3405(10) 0.0438(18) Uani 1 1 d . U
O5 O 1.2793(15) 0.5392(10) 0.1283(10) 0.0430(18) Uani 1 1 d . U
O6 O 0.9034(14) 0.6316(10) 0.4841(9) 0.0377(19) Uani 1 1 d . U
H6A H 0.8231 0.6940 0.4955 0.056 Uiso 1 1 d R .
H6B H 0.8196 0.5383 0.4322 0.056 Uiso 1 1 d R .
O4 O 1.5472(18) 0.6798(15) 0.1403(13) 0.063(3) Uani 1 1 d . U
N5 N 1.4534(16) 0.6400(12) 0.2034(12) 0.0326(16) Uani 1 1 d . U
O7 O 0.7979(15) 0.4513(10) 0.1758(12) 0.048(2) Uani 1 1 d . U
H7A H 0.7390 0.3572 0.1132 0.072 Uiso 1 1 d R .
H7B H 0.7334 0.5069 0.1843 0.072 Uiso 1 1 d R .

loop_
_atom_site_aniso_label
_atom_site_aniso_U_11
_atom_site_aniso_U_22
_atom_site_aniso_U_33
_atom_site_aniso_U_23
_atom_site_aniso_U_13
_atom_site_aniso_U_12
N4 0.038(5) 0.027(3) 0.033(3) 0.015(3) 0.014(3) 0.013(3)
C7 0.035(5) 0.021(3) 0.034(3) 0.012(2) 0.009(3) 0.009(4)
C8 0.043(6) 0.027(3) 0.033(3) 0.013(2) 0.006(3) 0.008(4)
N3 0.042(5) 0.023(2) 0.030(2) 0.009(2) 0.007(3) 0.011(3)
N2 0.029(4) 0.021(3) 0.029(2) 0.0102(19) 0.011(2) 0.009(3)
C2 0.023(4) 0.025(2) 0.029(2) 0.0130(15) 0.015(2) 0.011(3)
C1 0.033(5) 0.028(3) 0.028(2) 0.0129(17) 0.015(2) 0.011(3)
O2 0.061(6) 0.034(3) 0.036(4) 0.005(2) 0.004(4) 0.025(4)
O1 0.049(4) 0.030(3) 0.0279(18) 0.0087(14) 0.0072(15) 0.016(3)
Pb1 0.0370(3) 0.0199(3) 0.0289(3) 0.01052(19) 0.0148(2) 0.00963(19)
N1 0.040(5) 0.024(2) 0.035(3) 0.0123(16) 0.010(3) 0.014(3)
C4 0.023(5) 0.020(3) 0.029(2) 0.0100(19) 0.012(3) 0.010(3)
C3 0.029(5) 0.025(2) 0.032(3) 0.0144(19) 0.014(3) 0.013(4)
C6 0.026(5) 0.021(2) 0.026(2) 0.0105(19) 0.017(2) 0.010(3)
C5 0.033(5) 0.020(2) 0.032(3) 0.010(2) 0.009(3) 0.009(4)
O3 0.044(3) 0.041(5) 0.045(2) 0.018(3) 0.020(2) 0.003(3)
O5 0.047(4) 0.035(4) 0.045(4) 0.015(3) 0.019(3) 0.009(3)
O6 0.038(5) 0.038(4) 0.038(4) 0.017(4) 0.014(4) 0.013(4)
O4 0.057(5) 0.090(7) 0.066(4) 0.051(5) 0.035(4) 0.015(4)
N5 0.035(4) 0.031(4) 0.045(2) 0.022(3) 0.024(2) 0.018(3)
O7 0.042(2) 0.023(4) 0.056(4) 0.009(3) 0.003(2) 0.000(3)

loop_
_atom_type_symbol
_atom_type_description
_atom_type_scat_dispersion_real
_atom_type_scat_dispersion_imag
_atom_type_scat_source
C C 0.0033 0.0016 'International Tables Vol C Tables 4.2.6.8 and 6.1.1.4'
H H 0.0000 0.0000 'International Tables Vol C Tables 4.2.6.8 and 6.1.1.4'
N N 0.0061 0.0033 'International Tables Vol C Tables 4.2.6.8 and 6.1.1.4'
O O 0.0106 0.0060 'International Tables Vol C Tables 4.2.6.8 and 6.1.1.4'
Pb Pb -3.3944 10.1111 'International Tables Vol C Tables 4.2.6.8 and 6.1.1.4'

loop_
_geom_angle_atom_site_label_1
_geom_angle_atom_site_label_2
_geom_angle_atom_site_label_3
_geom_angle
_geom_angle_site_symmetry_1
_geom_angle_site_symmetry_3
C7 N4 C8 104.0(9) . .
C7 N4 Pb1 126.5(8) . 1_656
C8 N4 Pb1 129.4(8) . 1_656
N4 C7 H7 124.5 . .
N4 C7 N2 111.0(10) . .
N2 C7 H7 124.5 . .
N4 C8 H8 123.5 . .
N3 C8 N4 112.9(11) . .
N3 C8 H8 123.5 . .
C8 N3 N2 103.6(9) . .
C7 N2 N3 108.5(9) . .
C7 N2 C6 131.0(10) . .
N3 N2 C6 120.4(8) . .
C4 C2 C1 121.2(9) . .
C4 C2 C3 119.5(10) . .
C3 C2 C1 119.4(9) . .
O2 C1 C2 118.4(10) . .
O1 C1 C2 118.6(10) . .
O1 C1 O2 123.0(11) . .
C1 O1 Pb1 102.5(7) . .
N4 Pb1 O7 73.2(3) 1_454 .
O1 Pb1 N4 75.2(3) . 1_454
O1 Pb1 O3 81.0(3) . .
O1 Pb1 O7 130.9(3) . .
O3 Pb1 N4 72.7(3) . 1_454
O3 Pb1 O7 122.5(3) . .
C3 N1 C5 118.5(10) . .
C2 C4 H4 121.3 . .
C2 C4 C6 117.4(10) . .
C6 C4 H4 121.3 . .
C2 C3 H3 118.2 . .
N1 C3 C2 123.6(10) . .
N1 C3 H3 118.2 . .
C4 C6 N2 120.9(9) . .
C5 C6 N2 118.9(10) . .
C5 C6 C4 120.2(10) . .
N1 C5 C6 120.9(11) . .
N1 C5 H5 119.6 . .
C6 C5 H5 119.6 . .
N5 O3 Pb1 104.1(7) . .
H6A O6 H6B 105.5 . .
O3 N5 O5 118.0(9) . .
O4 N5 O3 122.1(12) . .
O4 N5 O5 119.9(11) . .
Pb1 O7 H7A 125.9 . .
Pb1 O7 H7B 115.3 . .
H7A O7 H7B 118.3 . .

loop_
_geom_bond_atom_site_label_1
_geom_bond_atom_site_label_2
_geom_bond_distance
_geom_bond_site_symmetry_2
N4 C7 1.307(16) .
N4 C8 1.380(15) .
N4 Pb1 2.593(9) 1_656
C7 H7 0.9300 .
C7 N2 1.347(14) .
C8 H8 0.9300 .
C8 N3 1.325(15) .
N3 N2 1.377(14) .
N2 C6 1.416(14) .
C2 C1 1.509(16) .
C2 C4 1.371(15) .
C2 C3 1.379(15) .
C1 O2 1.263(14) .
C1 O1 1.246(14) .
O1 Pb1 2.388(8) .
Pb1 N4 2.593(9) 1_454
Pb1 O3 2.560(9) .
Pb1 O7 2.960(10) .
N1 C3 1.304(15) .
N1 C5 1.360(15) .
C4 H4 0.9300 .
C4 C6 1.394(15) .
C3 H3 0.9300 .
C6 C5 1.379(15) .
C5 H5 0.9300 .
O3 N5 1.238(13) .
O5 N5 1.283(14) .
O6 H6A 0.8945 .
O6 H6B 0.8826 .
O4 N5 1.203(13) .
O7 H7A 0.8569 .
O7 H7B 0.7584 .

loop_
_geom_torsion_atom_site_label_1
_geom_torsion_atom_site_label_2
_geom_torsion_atom_site_label_3
_geom_torsion_atom_site_label_4
_geom_torsion
_geom_torsion_site_symmetry_1
N4 C7 N2 N3 1.0(14) .
N4 C7 N2 C6 179.6(11) .
N4 C8 N3 N2 -0.5(14) .
C7 N4 C8 N3 1.1(15) .
C7 N2 C6 C4 0.1(17) .
C7 N2 C6 C5 -177.6(11) .
C8 N4 C7 N2 -1.3(14) .
C8 N3 N2 C7 -0.3(13) .
C8 N3 N2 C6 -179.0(10) .
N3 N2 C6 C4 178.6(10) .
N3 N2 C6 C5 0.8(15) .
N2 C6 C5 N1 178.7(10) .
C2 C1 O1 Pb1 -176.9(8) .
C2 C4 C6 N2 -177.8(9) .
C2 C4 C6 C5 -0.1(15) .
C1 C2 C4 C6 179.6(10) .
C1 C2 C3 N1 -179.0(11) .
O2 C1 O1 Pb1 2.0(14) .
Pb1 N4 C7 N2 175.7(7) 1_656
Pb1 N4 C8 N3 -175.7(8) 1_656
Pb1 O3 N5 O5 -5.2(11) .
Pb1 O3 N5 O4 174.2(10) .
C4 C2 C1 O2 -15.3(16) .
C4 C2 C1 O1 163.8(11) .
C4 C2 C3 N1 1.7(17) .
C4 C6 C5 N1 0.9(17) .
C3 C2 C1 O2 165.5(11) .
C3 C2 C1 O1 -15.5(16) .
C3 C2 C4 C6 -1.2(15) .
C3 N1 C5 C6 -0.5(17) .
C5 N1 C3 C2 -0.9(17) .
